data_7155853
loop_
_publ_author_name
'Lin, Wei'
'Hu, Xiuxiu'
'Song, Shuai'
'Cai, Qi'
'Wang, Yun'
'Shi, DaQing'

_publ_section_title
;
 Microwave-assisted synthesis of novel hetero[5]helicene-like molecules
 and coumarin derivatives
;
_journal_name_full 'Org. Biomol. Chem.'
_journal_paper_doi 10.1039/C7OB01742A
_journal_year 2017
_chemical_formula_sum 'C27 H23 N3 O'
_chemical_formula_weight 405.48
_chemical_name_systematic
; 
 ? 
;
_space_group_IT_number 2
_symmetry_cell_setting triclinic
_symmetry_space_group_name_Hall '-P 1'
_symmetry_space_group_name_H-M 'P -1'
_atom_sites_solution_hydrogens geom
_atom_sites_solution_primary direct
_atom_sites_solution_secondary difmap
_audit_creation_method SHELXL-97
_audit_update_record
;
2017-07-10 deposited with the CCDC.
2017-08-30 downloaded from the CCDC.
;
_cell_angle_alpha 104.061(2)
_cell_angle_beta 106.620(2)
_cell_angle_gamma 100.8970(10)
_cell_formula_units_Z 4
_cell_length_a 10.8840(9)
_cell_length_b 14.4830(13)
_cell_length_c 14.9970(12)
_cell_measurement_reflns_used 2118
_cell_measurement_temperature 298(2)
_cell_measurement_theta_max 26.227
_cell_measurement_theta_min 2.85
_cell_volume 2110.7(3)
_computing_cell_refinement 'Bruker SMART'
_computing_data_collection 'Bruker SMART'
_computing_data_reduction 'Bruker SHELXTL'
_computing_molecular_graphics 'Bruker SHELXTL'
_computing_publication_material 'Bruker SHELXTL'
_computing_structure_refinement 'SHELXL-97 (Sheldrick, 1997)'
_computing_structure_solution 'SHELXS-97 (Sheldrick, 1990)'
_diffrn_ambient_temperature 298(2)
_diffrn_measured_fraction_theta_full 0.981
_diffrn_measured_fraction_theta_max 0.981
_diffrn_measurement_device_type 'CCD area detector'
_diffrn_measurement_method 'phi and omega scans'
_diffrn_radiation_monochromator graphite
_diffrn_radiation_source 'fine-focus sealed tube'
_diffrn_radiation_type MoK\a
_diffrn_radiation_wavelength 0.71073
_diffrn_reflns_av_R_equivalents 0.0271
_diffrn_reflns_av_sigmaI/netI 0.0666
_diffrn_reflns_limit_h_max 8
_diffrn_reflns_limit_h_min -12
_diffrn_reflns_limit_k_max 17
_diffrn_reflns_limit_k_min -17
_diffrn_reflns_limit_l_max 17
_diffrn_reflns_limit_l_min -17
_diffrn_reflns_number 10773
_diffrn_reflns_theta_full 25.02
_diffrn_reflns_theta_max 25.02
_diffrn_reflns_theta_min 2.85
_exptl_absorpt_coefficient_mu 0.079
_exptl_absorpt_correction_T_max 0.9914
_exptl_absorpt_correction_T_min 0.9706
_exptl_absorpt_correction_type multi-scan
_exptl_absorpt_process_details sadabs
_exptl_crystal_density_diffrn 1.276
_exptl_crystal_density_method 'not measured'
_exptl_crystal_F_000 856
_exptl_crystal_size_max 0.38
_exptl_crystal_size_mid 0.21
_exptl_crystal_size_min 0.11
_refine_diff_density_max 0.172
_refine_diff_density_min -0.280
_refine_diff_density_rms 0.049
_refine_ls_extinction_method none
_refine_ls_goodness_of_fit_ref 1.052
_refine_ls_hydrogen_treatment mixed
_refine_ls_matrix_type full
_refine_ls_number_parameters 563
_refine_ls_number_reflns 7310
_refine_ls_number_restraints 0
_refine_ls_restrained_S_all 1.052
_refine_ls_R_factor_all 0.1150
_refine_ls_R_factor_gt 0.0527
_refine_ls_shift/su_max 0.000
_refine_ls_shift/su_mean 0.000
_refine_ls_structure_factor_coef Fsqd
_refine_ls_weighting_details 'calc w=1/[\s^2^(Fo^2^)+(0.0255P)^2^+0.0000P] where P=(Fo^2^+2Fc^2^)/3'
_refine_ls_weighting_scheme calc
_refine_ls_wR_factor_gt 0.0931
_refine_ls_wR_factor_ref 0.1069
_reflns_number_gt 3564
_reflns_number_total 7310
_reflns_threshold_expression >2sigma(I)
_cod_data_source_file c7ob01742a2.cif
_cod_data_source_block 131225a
_cod_depositor_comments
;
The following automatic conversions were performed:

'_symmetry_cell_setting' value 'Triclinic' changed to 'triclinic'
according to
/home/data/users/saulius/crontab/automatic-downloads/rss-feeds/RSC/lib/dictionaries/cif_core.dic
dictionary named 'cif_core.dic' version 2.4.2 from 2011-04-26.

Automatic conversion script
Id: cif_fix_values 4973 2017-02-22 13:04:09Z antanas 
;
_cod_original_sg_symbol_H-M P-1
_cod_database_code 7155853

loop_
_symmetry_equiv_pos_as_xyz
'x, y, z'
'-x, -y, -z'

loop_
_atom_site_label
_atom_site_type_symbol
_atom_site_fract_x
_atom_site_fract_y
_atom_site_fract_z
_atom_site_U_iso_or_equiv
_atom_site_adp_type
_atom_site_occupancy
_atom_site_symmetry_multiplicity
_atom_site_calc_flag
_atom_site_refinement_flags
N1 N 0.35324(17) 0.07712(13) 0.53590(13) 0.0430(5) Uani 1 1 d .
N2 N 0.38174(18) 0.09942(13) 0.70647(13) 0.0470(5) Uani 1 1 d .
N3 N 0.4846(2) 0.14466(14) 0.79610(13) 0.0539(6) Uani 1 1 d .
N4 N 0.35701(18) 0.57625(13) 0.44947(14) 0.0482(5) Uani 1 1 d .
N5 N 0.3039(2) 0.54720(14) 0.27537(14) 0.0526(6) Uani 1 1 d .
N6 N 0.3737(2) 0.56299(15) 0.21328(14) 0.0603(6) Uani 1 1 d .
O1 O 0.34264(14) 0.06286(11) 0.38248(10) 0.0513(4) Uani 1 1 d .
O2 O 0.42218(15) 0.60895(11) 0.61179(11) 0.0566(5) Uani 1 1 d .
C1 C 0.3977(2) 0.07766(16) 0.31169(16) 0.0444(6) Uani 1 1 d .
C2 C 0.5282(2) 0.12393(16) 0.33324(16) 0.0414(6) Uani 1 1 d .
C3 C 0.6247(2) 0.16271(16) 0.43746(15) 0.0456(6) Uani 1 1 d .
H3A H 0.6657 0.2330 0.4535 0.055 Uiso 1 1 calc R
H3B H 0.6950 0.1297 0.4426 0.055 Uiso 1 1 calc R
C4 C 0.5594(2) 0.14723(15) 0.51119(16) 0.0388(6) Uani 1 1 d .
C5 C 0.4236(2) 0.09775(16) 0.48024(16) 0.0412(6) Uani 1 1 d .
C6 C 0.4275(2) 0.11039(16) 0.63192(16) 0.0409(6) Uani 1 1 d .
C7 C 0.5627(2) 0.16223(16) 0.67402(16) 0.0418(6) Uani 1 1 d .
C8 C 0.5914(2) 0.18157(17) 0.77728(17) 0.0501(7) Uani 1 1 d .
C9 C 0.7184(2) 0.23800(18) 0.86151(15) 0.0694(8) Uani 1 1 d .
H9A H 0.7401 0.3063 0.8644 0.104 Uiso 1 1 calc R
H9B H 0.7894 0.2106 0.8525 0.104 Uiso 1 1 calc R
H9C H 0.7072 0.2333 0.9216 0.104 Uiso 1 1 calc R
C10 C 0.6318(2) 0.18158(16) 0.61144(16) 0.0411(6) Uani 1 1 d .
C11 C 0.7781(2) 0.23669(17) 0.65212(16) 0.0486(7) Uani 1 1 d .
H11A H 0.7965 0.2864 0.7143 0.058 Uiso 1 1 calc R
H11B H 0.7976 0.2710 0.6076 0.058 Uiso 1 1 calc R
C12 C 0.8716(2) 0.17113(18) 0.66785(18) 0.0635(8) Uani 1 1 d .
H12A H 0.8497 0.1340 0.7097 0.076 Uiso 1 1 calc R
H12B H 0.8581 0.1241 0.6052 0.076 Uiso 1 1 calc R
C13 C 1.0171(2) 0.2314(2) 0.71449(19) 0.0838(10) Uani 1 1 d .
H13A H 1.0396 0.2672 0.6726 0.126 Uiso 1 1 calc R
H13B H 1.0726 0.1877 0.7233 0.126 Uiso 1 1 calc R
H13C H 1.0311 0.2773 0.7770 0.126 Uiso 1 1 calc R
C14 C 0.3038(2) 0.03965(17) 0.21538(17) 0.0543(7) Uani 1 1 d .
H14 H 0.2157 0.0072 0.2036 0.065 Uiso 1 1 calc R
C15 C 0.3442(3) 0.05125(18) 0.13994(17) 0.0584(7) Uani 1 1 d .
H15 H 0.2825 0.0275 0.0764 0.070 Uiso 1 1 calc R
C16 C 0.4784(3) 0.09873(17) 0.15658(17) 0.0518(7) Uani 1 1 d .
C17 C 0.5713(2) 0.13590(16) 0.25445(17) 0.0465(6) Uani 1 1 d .
C18 C 0.7043(3) 0.18373(18) 0.26936(18) 0.0579(7) Uani 1 1 d .
H18 H 0.7665 0.2084 0.3328 0.070 Uiso 1 1 calc R
C19 C 0.7446(3) 0.1949(2) 0.1933(2) 0.0711(8) Uani 1 1 d .
H19 H 0.8331 0.2267 0.2053 0.085 Uiso 1 1 calc R
C20 C 0.6522(3) 0.1582(2) 0.0972(2) 0.0763(9) Uani 1 1 d .
H20 H 0.6796 0.1654 0.0454 0.092 Uiso 1 1 calc R
C21 C 0.5228(3) 0.11219(19) 0.07963(19) 0.0670(8) Uani 1 1 d .
H21 H 0.4623 0.0891 0.0157 0.080 Uiso 1 1 calc R
C22 C 0.2549(2) 0.05035(17) 0.70564(17) 0.0449(6) Uani 1 1 d .
C23 C 0.1494(2) 0.00237(17) 0.61830(17) 0.0554(7) Uani 1 1 d .
H23 H 0.1603 0.0018 0.5589 0.067 Uiso 1 1 calc R
C24 C 0.0274(3) -0.04487(19) 0.6201(2) 0.0645(8) Uani 1 1 d .
H24 H -0.0438 -0.0763 0.5614 0.077 Uiso 1 1 calc R
C25 C 0.0095(3) -0.04636(19) 0.7067(2) 0.0674(8) Uani 1 1 d .
H25 H -0.0724 -0.0791 0.7072 0.081 Uiso 1 1 calc R
C26 C 0.1156(3) 0.0017(2) 0.7929(2) 0.0696(8) Uani 1 1 d .
H26 H 0.1047 0.0015 0.8521 0.084 Uiso 1 1 calc R
C27 C 0.2376(3) 0.05011(19) 0.79323(18) 0.0599(7) Uani 1 1 d .
H27 H 0.3080 0.0825 0.8522 0.072 Uiso 1 1 calc R
C28 C 0.5185(2) 0.64362(17) 0.70604(17) 0.0486(7) Uani 1 1 d .
C29 C 0.6495(2) 0.68451(17) 0.72510(17) 0.0475(6) Uani 1 1 d .
C30 C 0.7009(2) 0.69419(17) 0.64436(16) 0.0554(7) Uani 1 1 d .
H30A H 0.7689 0.6594 0.6452 0.067 Uiso 1 1 calc R
H30B H 0.7428 0.7636 0.6569 0.067 Uiso 1 1 calc R
C31 C 0.5948(2) 0.65420(16) 0.54403(17) 0.0451(6) Uani 1 1 d .
C32 C 0.4614(3) 0.61401(17) 0.53319(18) 0.0474(6) Uani 1 1 d .
C33 C 0.3907(2) 0.58025(16) 0.37077(18) 0.0464(6) Uani 1 1 d .
C34 C 0.5189(2) 0.61697(16) 0.37010(17) 0.0474(6) Uani 1 1 d .
C35 C 0.5007(3) 0.60429(18) 0.26896(19) 0.0566(7) Uani 1 1 d .
C36 C 0.5998(3) 0.6292(2) 0.22029(18) 0.0767(9) Uani 1 1 d .
H36A H 0.5551 0.6076 0.1505 0.115 Uiso 1 1 calc R
H36B H 0.6680 0.5964 0.2360 0.115 Uiso 1 1 calc R
H36C H 0.6395 0.6996 0.2432 0.115 Uiso 1 1 calc R
C37 C 0.6250(2) 0.65600(16) 0.46020(18) 0.0474(6) Uani 1 1 d .
C38 C 0.7676(2) 0.69368(18) 0.46743(17) 0.0597(7) Uani 1 1 d .
H38A H 0.8151 0.7473 0.5285 0.072 Uiso 1 1 calc R
H38B H 0.7689 0.7200 0.4140 0.072 Uiso 1 1 calc R
C39 C 0.8397(2) 0.6119(2) 0.46341(19) 0.0724(8) Uani 1 1 d .
H39A H 0.8096 0.5690 0.4981 0.087 Uiso 1 1 calc R
H39B H 0.8152 0.5720 0.3956 0.087 Uiso 1 1 calc R
C40 C 0.9889(3) 0.6515(2) 0.5074(2) 0.1024(11) Uani 1 1 d .
H40A H 1.0190 0.6970 0.4759 0.154 Uiso 1 1 calc R
H40B H 1.0284 0.5977 0.4981 0.154 Uiso 1 1 calc R
H40C H 1.0145 0.6853 0.5762 0.154 Uiso 1 1 calc R
C41 C 0.4648(3) 0.63270(18) 0.77930(18) 0.0578(7) Uani 1 1 d .
H41 H 0.3740 0.6042 0.7631 0.069 Uiso 1 1 calc R
C42 C 0.5489(3) 0.66481(18) 0.87436(19) 0.0649(8) Uani 1 1 d .
H42 H 0.5150 0.6570 0.9232 0.078 Uiso 1 1 calc R
C43 C 0.6862(3) 0.70963(19) 0.90004(18) 0.0592(7) Uani 1 1 d .
C44 C 0.7376(3) 0.72010(17) 0.82492(18) 0.0528(7) Uani 1 1 d .
C45 C 0.8751(3) 0.76747(19) 0.85206(19) 0.0676(8) Uani 1 1 d .
H45 H 0.9104 0.7745 0.8036 0.081 Uiso 1 1 calc R
C46 C 0.9572(3) 0.8032(2) 0.9483(2) 0.0841(10) Uani 1 1 d .
H46 H 1.0469 0.8352 0.9649 0.101 Uiso 1 1 calc R
C47 C 0.9061(4) 0.7915(2) 1.0219(2) 0.0948(11) Uani 1 1 d .
H47 H 0.9626 0.8146 1.0870 0.114 Uiso 1 1 calc R
C48 C 0.7737(3) 0.7463(2) 0.9987(2) 0.0835(10) Uani 1 1 d .
H48 H 0.7409 0.7396 1.0484 0.100 Uiso 1 1 calc R
C49 C 0.1638(3) 0.50460(17) 0.23400(18) 0.0543(7) Uani 1 1 d .
C50 C 0.0878(3) 0.49291(19) 0.29191(19) 0.0642(8) Uani 1 1 d .
H50 H 0.1286 0.5123 0.3597 0.077 Uiso 1 1 calc R
C51 C -0.0491(3) 0.4525(2) 0.2497(2) 0.0773(9) Uani 1 1 d .
H51 H -0.0996 0.4443 0.2892 0.093 Uiso 1 1 calc R
C52 C -0.1108(3) 0.4244(2) 0.1498(2) 0.0868(10) Uani 1 1 d .
H52 H -0.2030 0.3984 0.1215 0.104 Uiso 1 1 calc R
C53 C -0.0341(3) 0.4352(2) 0.0922(2) 0.0917(11) Uani 1 1 d .
H53 H -0.0752 0.4153 0.0244 0.110 Uiso 1 1 calc R
C54 C 0.1023(3) 0.47503(19) 0.13322(19) 0.0751(9) Uani 1 1 d .
H54 H 0.1528 0.4820 0.0934 0.090 Uiso 1 1 calc R

loop_
_atom_site_aniso_label
_atom_site_aniso_U_11
_atom_site_aniso_U_22
_atom_site_aniso_U_33
_atom_site_aniso_U_23
_atom_site_aniso_U_13
_atom_site_aniso_U_12
N1 0.0419(12) 0.0472(13) 0.0381(12) 0.0127(10) 0.0128(10) 0.0111(10)
N2 0.0440(13) 0.0517(13) 0.0399(12) 0.0129(10) 0.0120(11) 0.0073(10)
N3 0.0524(14) 0.0602(14) 0.0405(12) 0.0146(10) 0.0100(11) 0.0079(11)
N4 0.0471(13) 0.0444(13) 0.0483(13) 0.0127(10) 0.0119(11) 0.0116(10)
N5 0.0528(15) 0.0511(14) 0.0476(13) 0.0119(11) 0.0117(12) 0.0141(11)
N6 0.0646(16) 0.0633(15) 0.0518(14) 0.0187(11) 0.0183(13) 0.0177(12)
O1 0.0448(10) 0.0640(11) 0.0369(10) 0.0139(8) 0.0106(8) 0.0047(8)
O2 0.0508(11) 0.0651(12) 0.0483(11) 0.0164(9) 0.0161(9) 0.0076(9)
C1 0.0504(17) 0.0449(15) 0.0395(15) 0.0136(12) 0.0170(13) 0.0144(13)
C2 0.0467(16) 0.0366(14) 0.0422(15) 0.0126(11) 0.0147(12) 0.0153(12)
C3 0.0452(15) 0.0449(15) 0.0485(15) 0.0162(12) 0.0172(12) 0.0132(12)
C4 0.0382(15) 0.0359(14) 0.0422(14) 0.0134(11) 0.0128(12) 0.0104(11)
C5 0.0451(16) 0.0385(15) 0.0367(14) 0.0104(11) 0.0094(13) 0.0131(12)
C6 0.0464(16) 0.0391(15) 0.0392(15) 0.0139(12) 0.0149(13) 0.0143(12)
C7 0.0414(16) 0.0397(15) 0.0402(14) 0.0120(11) 0.0095(12) 0.0102(12)
C8 0.0499(17) 0.0505(16) 0.0457(16) 0.0178(13) 0.0109(13) 0.0103(13)
C9 0.0584(19) 0.085(2) 0.0452(16) 0.0210(14) 0.0031(14) -0.0013(15)
C10 0.0426(15) 0.0365(14) 0.0442(15) 0.0145(11) 0.0121(12) 0.0131(12)
C11 0.0428(16) 0.0502(16) 0.0465(15) 0.0150(12) 0.0106(12) 0.0067(13)
C12 0.0480(17) 0.0622(19) 0.0707(18) 0.0183(14) 0.0095(14) 0.0141(15)
C13 0.0458(18) 0.101(2) 0.102(2) 0.0473(19) 0.0117(16) 0.0160(17)
C14 0.0549(17) 0.0550(17) 0.0447(16) 0.0126(13) 0.0094(14) 0.0129(14)
C15 0.069(2) 0.0609(18) 0.0382(15) 0.0130(13) 0.0108(14) 0.0169(15)
C16 0.070(2) 0.0480(16) 0.0446(16) 0.0182(13) 0.0236(14) 0.0230(14)
C17 0.0550(17) 0.0437(16) 0.0505(16) 0.0200(13) 0.0245(14) 0.0198(13)
C18 0.070(2) 0.0598(18) 0.0580(17) 0.0274(14) 0.0332(15) 0.0227(15)
C19 0.081(2) 0.071(2) 0.081(2) 0.0343(17) 0.0469(19) 0.0254(17)
C20 0.107(3) 0.078(2) 0.072(2) 0.0359(17) 0.057(2) 0.037(2)
C21 0.097(2) 0.064(2) 0.0515(17) 0.0240(15) 0.0326(17) 0.0305(18)
C22 0.0460(16) 0.0465(16) 0.0489(16) 0.0181(12) 0.0216(13) 0.0164(13)
C23 0.0503(18) 0.0626(18) 0.0507(16) 0.0179(13) 0.0181(14) 0.0090(14)
C24 0.0520(19) 0.0666(19) 0.070(2) 0.0236(15) 0.0190(15) 0.0063(15)
C25 0.0560(19) 0.073(2) 0.083(2) 0.0317(17) 0.0349(17) 0.0140(15)
C26 0.074(2) 0.086(2) 0.068(2) 0.0348(17) 0.0413(18) 0.0247(18)
C27 0.0581(19) 0.073(2) 0.0508(17) 0.0229(14) 0.0225(14) 0.0144(15)
C28 0.0535(18) 0.0436(16) 0.0430(16) 0.0111(12) 0.0107(14) 0.0133(13)
C29 0.0471(17) 0.0429(16) 0.0498(16) 0.0108(12) 0.0139(13) 0.0158(13)
C30 0.0493(17) 0.0544(17) 0.0567(17) 0.0150(13) 0.0143(14) 0.0107(13)
C31 0.0408(16) 0.0404(15) 0.0503(16) 0.0118(12) 0.0127(13) 0.0109(12)
C32 0.0512(17) 0.0405(15) 0.0486(16) 0.0124(12) 0.0152(14) 0.0144(13)
C33 0.0493(17) 0.0392(15) 0.0470(16) 0.0107(12) 0.0117(14) 0.0150(13)
C34 0.0505(17) 0.0408(15) 0.0524(17) 0.0145(13) 0.0181(14) 0.0165(13)
C35 0.064(2) 0.0519(17) 0.0576(18) 0.0187(14) 0.0218(16) 0.0203(15)
C36 0.080(2) 0.089(2) 0.0682(19) 0.0307(16) 0.0334(16) 0.0210(18)
C37 0.0470(17) 0.0396(15) 0.0574(17) 0.0148(13) 0.0195(14) 0.0144(13)
C38 0.0545(18) 0.0604(19) 0.0554(17) 0.0149(14) 0.0166(13) 0.0042(15)
C39 0.0530(19) 0.084(2) 0.078(2) 0.0179(16) 0.0254(15) 0.0195(17)
C40 0.056(2) 0.140(3) 0.114(3) 0.051(2) 0.0256(19) 0.025(2)
C41 0.0623(19) 0.0592(18) 0.0560(18) 0.0201(14) 0.0238(15) 0.0185(14)
C42 0.079(2) 0.067(2) 0.0563(19) 0.0230(15) 0.0282(16) 0.0282(17)
C43 0.067(2) 0.0567(18) 0.0506(18) 0.0132(14) 0.0141(15) 0.0244(15)
C44 0.0557(18) 0.0487(17) 0.0509(17) 0.0132(13) 0.0130(14) 0.0190(14)
C45 0.061(2) 0.075(2) 0.0580(18) 0.0166(15) 0.0106(15) 0.0203(16)
C46 0.064(2) 0.098(3) 0.065(2) 0.0132(18) 0.0008(18) 0.0154(18)
C47 0.087(3) 0.119(3) 0.055(2) 0.0134(19) 0.0025(19) 0.029(2)
C48 0.084(2) 0.107(3) 0.0530(19) 0.0161(17) 0.0172(17) 0.033(2)
C49 0.0567(19) 0.0388(16) 0.0528(17) 0.0107(13) 0.0036(15) 0.0092(14)
C50 0.056(2) 0.068(2) 0.0534(17) 0.0100(14) 0.0087(15) 0.0123(15)
C51 0.060(2) 0.081(2) 0.073(2) 0.0168(17) 0.0119(17) 0.0063(17)
C52 0.062(2) 0.087(2) 0.081(2) 0.0251(19) -0.0028(19) -0.0039(18)
C53 0.079(3) 0.097(3) 0.061(2) 0.0262(18) -0.0092(19) -0.011(2)
C54 0.073(2) 0.076(2) 0.0547(19) 0.0210(15) 0.0041(16) -0.0004(17)

loop_
_atom_type_symbol
_atom_type_description
_atom_type_scat_dispersion_real
_atom_type_scat_dispersion_imag
_atom_type_scat_source
C C 0.0033 0.0016 'International Tables Vol C Tables 4.2.6.8 and 6.1.1.4'
H H 0.0000 0.0000 'International Tables Vol C Tables 4.2.6.8 and 6.1.1.4'
O O 0.0106 0.0060 'International Tables Vol C Tables 4.2.6.8 and 6.1.1.4'
N N 0.0061 0.0033 'International Tables Vol C Tables 4.2.6.8 and 6.1.1.4'

loop_
_geom_angle_atom_site_label_1
_geom_angle_atom_site_label_2
_geom_angle_atom_site_label_3
_geom_angle
C5 N1 C6 112.44(19)
C6 N2 N3 109.67(19)
C6 N2 C22 131.94(19)
N3 N2 C22 118.37(19)
C8 N3 N2 106.80(19)
C32 N4 C33 112.7(2)
C33 N5 N6 109.7(2)
C33 N5 C49 131.7(2)
N6 N5 C49 118.6(2)
C35 N6 N5 107.03(19)
C5 O1 C1 119.14(18)
C32 O2 C28 119.10(19)
C2 C1 O1 123.6(2)
C2 C1 C14 123.3(2)
O1 C1 C14 113.2(2)
C1 C2 C17 118.0(2)
C1 C2 C3 121.1(2)
C17 C2 C3 120.8(2)
C2 C3 C4 113.11(19)
C2 C3 H3A 109.0
C4 C3 H3A 109.0
C2 C3 H3B 109.0
C4 C3 H3B 109.0
H3A C3 H3B 107.8
C10 C4 C5 118.0(2)
C10 C4 C3 121.3(2)
C5 C4 C3 120.66(19)
N1 C5 O1 110.19(19)
N1 C5 C4 127.5(2)
O1 C5 C4 122.3(2)
N1 C6 N2 125.3(2)
N1 C6 C7 126.7(2)
N2 C6 C7 107.93(19)
C6 C7 C10 118.2(2)
C6 C7 C8 104.2(2)
C10 C7 C8 137.6(2)
N3 C8 C7 111.4(2)
N3 C8 C9 118.8(2)
C7 C8 C9 129.8(2)
C8 C9 H9A 109.5
C8 C9 H9B 109.5
H9A C9 H9B 109.5
C8 C9 H9C 109.5
H9A C9 H9C 109.5
H9B C9 H9C 109.5
C4 C10 C7 117.1(2)
C4 C10 C11 122.0(2)
C7 C10 C11 120.87(19)
C10 C11 C12 114.34(19)
C10 C11 H11A 108.7
C12 C11 H11A 108.7
C10 C11 H11B 108.7
C12 C11 H11B 108.7
H11A C11 H11B 107.6
C13 C12 C11 111.9(2)
C13 C12 H12A 109.2
C11 C12 H12A 109.2
C13 C12 H12B 109.2
C11 C12 H12B 109.2
H12A C12 H12B 107.9
C12 C13 H13A 109.5
C12 C13 H13B 109.5
H13A C13 H13B 109.5
C12 C13 H13C 109.5
H13A C13 H13C 109.5
H13B C13 H13C 109.5
C15 C14 C1 118.9(2)
C15 C14 H14 120.5
C1 C14 H14 120.5
C14 C15 C16 121.1(2)
C14 C15 H15 119.5
C16 C15 H15 119.5
C15 C16 C21 122.2(2)
C15 C16 C17 118.8(2)
C21 C16 C17 118.9(3)
C18 C17 C16 117.8(2)
C18 C17 C2 122.3(2)
C16 C17 C2 119.8(2)
C19 C18 C17 121.9(2)
C19 C18 H18 119.1
C17 C18 H18 119.1
C18 C19 C20 119.8(3)
C18 C19 H19 120.1
C20 C19 H19 120.1
C21 C20 C19 120.2(3)
C21 C20 H20 119.9
C19 C20 H20 119.9
C20 C21 C16 121.3(3)
C20 C21 H21 119.4
C16 C21 H21 119.4
C27 C22 C23 119.7(2)
C27 C22 N2 119.4(2)
C23 C22 N2 120.9(2)
C22 C23 C24 119.4(2)
C22 C23 H23 120.3
C24 C23 H23 120.3
C25 C24 C23 121.4(2)
C25 C24 H24 119.3
C23 C24 H24 119.3
C24 C25 C26 118.4(3)
C24 C25 H25 120.8
C26 C25 H25 120.8
C25 C26 C27 121.4(3)
C25 C26 H26 119.3
C27 C26 H26 119.3
C26 C27 C22 119.7(2)
C26 C27 H27 120.1
C22 C27 H27 120.1
C29 C28 O2 123.5(2)
C29 C28 C41 123.4(2)
O2 C28 C41 113.1(2)
C28 C29 C44 118.2(2)
C28 C29 C30 121.1(2)
C44 C29 C30 120.7(2)
C29 C30 C31 113.8(2)
C29 C30 H30A 108.8
C31 C30 H30A 108.8
C29 C30 H30B 108.8
C31 C30 H30B 108.8
H30A C30 H30B 107.7
C37 C31 C32 118.3(2)
C37 C31 C30 121.7(2)
C32 C31 C30 120.0(2)
N4 C32 O2 110.7(2)
N4 C32 C31 126.8(2)
O2 C32 C31 122.4(2)
N4 C33 N5 125.5(2)
N4 C33 C34 126.8(2)
N5 C33 C34 107.7(2)
C33 C34 C37 118.0(2)
C33 C34 C35 104.7(2)
C37 C34 C35 137.2(2)
N6 C35 C34 110.9(2)
N6 C35 C36 118.4(2)
C34 C35 C36 130.8(2)
C35 C36 H36A 109.5
C35 C36 H36B 109.5
H36A C36 H36B 109.5
C35 C36 H36C 109.5
H36A C36 H36C 109.5
H36B C36 H36C 109.5
C31 C37 C34 117.2(2)
C31 C37 C38 120.3(2)
C34 C37 C38 122.4(2)
C37 C38 C39 112.1(2)
C37 C38 H38A 109.2
C39 C38 H38A 109.2
C37 C38 H38B 109.2
C39 C38 H38B 109.2
H38A C38 H38B 107.9
C40 C39 C38 113.2(2)
C40 C39 H39A 108.9
C38 C39 H39A 108.9
C40 C39 H39B 108.9
C38 C39 H39B 108.9
H39A C39 H39B 107.7
C39 C40 H40A 109.5
C39 C40 H40B 109.5
H40A C40 H40B 109.5
C39 C40 H40C 109.5
H40A C40 H40C 109.5
H40B C40 H40C 109.5
C42 C41 C28 118.5(3)
C42 C41 H41 120.7
C28 C41 H41 120.7
C41 C42 C43 121.2(3)
C41 C42 H42 119.4
C43 C42 H42 119.4
C42 C43 C48 121.8(3)
C42 C43 C44 119.1(2)
C48 C43 C44 119.1(3)
C45 C44 C43 118.4(2)
C45 C44 C29 122.1(2)
C43 C44 C29 119.5(2)
C46 C45 C44 121.2(3)
C46 C45 H45 119.4
C44 C45 H45 119.4
C45 C46 C47 120.1(3)
C45 C46 H46 120.0
C47 C46 H46 120.0
C48 C47 C46 120.6(3)
C48 C47 H47 119.7
C46 C47 H47 119.7
C47 C48 C43 120.7(3)
C47 C48 H48 119.7
C43 C48 H48 119.7
C50 C49 C54 119.5(3)
C50 C49 N5 121.5(2)
C54 C49 N5 119.0(3)
C49 C50 C51 120.3(2)
C49 C50 H50 119.9
C51 C50 H50 119.9
C52 C51 C50 120.5(3)
C52 C51 H51 119.8
C50 C51 H51 119.8
C51 C52 C53 119.0(3)
C51 C52 H52 120.5
C53 C52 H52 120.5
C54 C53 C52 121.1(3)
C54 C53 H53 119.4
C52 C53 H53 119.4
C53 C54 C49 119.6(3)
C53 C54 H54 120.2
C49 C54 H54 120.2

loop_
_geom_bond_atom_site_label_1
_geom_bond_atom_site_label_2
_geom_bond_distance
N1 C5 1.331(3)
N1 C6 1.345(2)
N2 C6 1.378(3)
N2 N3 1.387(2)
N2 C22 1.423(3)
N3 C8 1.320(3)
N4 C32 1.335(3)
N4 C33 1.343(3)
N5 C33 1.375(3)
N5 N6 1.392(3)
N5 C49 1.417(3)
N6 C35 1.323(3)
O1 C5 1.383(2)
O1 C1 1.399(2)
O2 C32 1.377(3)
O2 C28 1.399(2)
C1 C2 1.358(3)
C1 C14 1.411(3)
C2 C17 1.425(3)
C2 C3 1.508(3)
C3 C4 1.513(3)
C3 H3A 0.9700
C3 H3B 0.9700
C4 C10 1.393(3)
C4 C5 1.400(3)
C6 C7 1.396(3)
C7 C10 1.406(3)
C7 C8 1.433(3)
C8 C9 1.499(3)
C9 H9A 0.9600
C9 H9B 0.9600
C9 H9C 0.9600
C10 C11 1.507(3)
C11 C12 1.526(3)
C11 H11A 0.9700
C11 H11B 0.9700
C12 C13 1.519(3)
C12 H12A 0.9700
C12 H12B 0.9700
C13 H13A 0.9600
C13 H13B 0.9600
C13 H13C 0.9600
C14 C15 1.361(3)
C14 H14 0.9300
C15 C16 1.413(3)
C15 H15 0.9300
C16 C21 1.413(3)
C16 C17 1.424(3)
C17 C18 1.409(3)
C18 C19 1.366(3)
C18 H18 0.9300
C19 C20 1.403(3)
C19 H19 0.9300
C20 C21 1.358(3)
C20 H20 0.9300
C21 H21 0.9300
C22 C27 1.380(3)
C22 C23 1.383(3)
C23 C24 1.384(3)
C23 H23 0.9300
C24 C25 1.372(3)
C24 H24 0.9300
C25 C26 1.376(3)
C25 H25 0.9300
C26 C27 1.377(3)
C26 H26 0.9300
C27 H27 0.9300
C28 C29 1.352(3)
C28 C41 1.411(3)
C29 C44 1.429(3)
C29 C30 1.496(3)
C30 C31 1.504(3)
C30 H30A 0.9700
C30 H30B 0.9700
C31 C37 1.392(3)
C31 C32 1.405(3)
C33 C34 1.401(3)
C34 C37 1.403(3)
C34 C35 1.433(3)
C35 C36 1.502(3)
C36 H36A 0.9600
C36 H36B 0.9600
C36 H36C 0.9600
C37 C38 1.508(3)
C38 C39 1.539(3)
C38 H38A 0.9700
C38 H38B 0.9700
C39 C40 1.500(3)
C39 H39A 0.9700
C39 H39B 0.9700
C40 H40A 0.9600
C40 H40B 0.9600
C40 H40C 0.9600
C41 C42 1.363(3)
C41 H41 0.9300
C42 C43 1.409(3)
C42 H42 0.9300
C43 C48 1.414(3)
C43 C44 1.420(3)
C44 C45 1.416(3)
C45 C46 1.369(3)
C45 H45 0.9300
C46 C47 1.400(4)
C46 H46 0.9300
C47 C48 1.368(4)
C47 H47 0.9300
C48 H48 0.9300
C49 C50 1.377(3)
C49 C54 1.384(3)
C50 C51 1.383(3)
C50 H50 0.9300
C51 C52 1.373(3)
C51 H51 0.9300
C52 C53 1.378(4)
C52 H52 0.9300
C53 C54 1.377(3)
C53 H53 0.9300
C54 H54 0.9300

loop_
_geom_torsion_atom_site_label_1
_geom_torsion_atom_site_label_2
_geom_torsion_atom_site_label_3
_geom_torsion_atom_site_label_4
_geom_torsion
C6 N2 N3 C8 -0.7(2)
C22 N2 N3 C8 178.0(2)
C33 N5 N6 C35 0.4(3)
C49 N5 N6 C35 179.0(2)
C5 O1 C1 C2 0.8(3)
C5 O1 C1 C14 -179.17(18)
O1 C1 C2 C17 -178.9(2)
C14 C1 C2 C17 1.1(3)
O1 C1 C2 C3 0.4(3)
C14 C1 C2 C3 -179.6(2)
C1 C2 C3 C4 -1.9(3)
C17 C2 C3 C4 177.4(2)
C2 C3 C4 C10 -177.57(19)
C2 C3 C4 C5 2.4(3)
C6 N1 C5 O1 -179.48(17)
C6 N1 C5 C4 0.4(3)
C1 O1 C5 N1 179.66(19)
C1 O1 C5 C4 -0.3(3)
C10 C4 C5 N1 -1.4(3)
C3 C4 C5 N1 178.7(2)
C10 C4 C5 O1 178.53(19)
C3 C4 C5 O1 -1.4(3)
C5 N1 C6 N2 -179.7(2)
C5 N1 C6 C7 0.8(3)
N3 N2 C6 N1 -178.6(2)
C22 N2 C6 N1 2.9(4)
N3 N2 C6 C7 0.9(2)
C22 N2 C6 C7 -177.5(2)
N1 C6 C7 C10 -1.0(3)
N2 C6 C7 C10 179.4(2)
N1 C6 C7 C8 178.8(2)
N2 C6 C7 C8 -0.8(2)
N2 N3 C8 C7 0.2(3)
N2 N3 C8 C9 178.2(2)
C6 C7 C8 N3 0.4(3)
C10 C7 C8 N3 -179.9(3)
C6 C7 C8 C9 -177.4(2)
C10 C7 C8 C9 2.3(5)
C5 C4 C10 C7 1.0(3)
C3 C4 C10 C7 -179.0(2)
C5 C4 C10 C11 -179.3(2)
C3 C4 C10 C11 0.6(3)
C6 C7 C10 C4 0.0(3)
C8 C7 C10 C4 -179.7(2)
C6 C7 C10 C11 -179.64(19)
C8 C7 C10 C11 0.6(4)
C4 C10 C11 C12 -93.2(3)
C7 C10 C11 C12 86.4(3)
C10 C11 C12 C13 -176.61(19)
C2 C1 C14 C15 -1.4(4)
O1 C1 C14 C15 178.6(2)
C1 C14 C15 C16 1.2(4)
C14 C15 C16 C21 -179.7(2)
C14 C15 C16 C17 -0.9(4)
C15 C16 C17 C18 -179.5(2)
C21 C16 C17 C18 -0.6(3)
C15 C16 C17 C2 0.6(3)
C21 C16 C17 C2 179.4(2)
C1 C2 C17 C18 179.4(2)
C3 C2 C17 C18 0.1(3)
C1 C2 C17 C16 -0.7(3)
C3 C2 C17 C16 -179.9(2)
C16 C17 C18 C19 0.1(3)
C2 C17 C18 C19 -180.0(2)
C17 C18 C19 C20 0.1(4)
C18 C19 C20 C21 0.4(4)
C19 C20 C21 C16 -1.0(4)
C15 C16 C21 C20 179.9(2)
C17 C16 C21 C20 1.1(4)
C6 N2 C22 C27 179.1(2)
N3 N2 C22 C27 0.7(3)
C6 N2 C22 C23 -0.4(4)
N3 N2 C22 C23 -178.8(2)
C27 C22 C23 C24 0.3(4)
N2 C22 C23 C24 179.8(2)
C22 C23 C24 C25 -1.0(4)
C23 C24 C25 C26 0.9(4)
C24 C25 C26 C27 -0.2(4)
C25 C26 C27 C22 -0.4(4)
C23 C22 C27 C26 0.3(4)
N2 C22 C27 C26 -179.2(2)
C32 O2 C28 C29 1.6(3)
C32 O2 C28 C41 -179.2(2)
O2 C28 C29 C44 178.0(2)
C41 C28 C29 C44 -1.2(3)
O2 C28 C29 C30 -0.8(3)
C41 C28 C29 C30 180.0(2)
C28 C29 C30 C31 -0.4(3)
C44 C29 C30 C31 -179.3(2)
C29 C30 C31 C37 -179.2(2)
C29 C30 C31 C32 1.0(3)
C33 N4 C32 O2 179.62(19)
C33 N4 C32 C31 -0.5(3)
C28 O2 C32 N4 178.95(18)
C28 O2 C32 C31 -1.0(3)
C37 C31 C32 N4 0.0(3)
C30 C31 C32 N4 179.8(2)
C37 C31 C32 O2 179.9(2)
C30 C31 C32 O2 -0.3(3)
C32 N4 C33 N5 -179.8(2)
C32 N4 C33 C34 1.2(3)
N6 N5 C33 N4 -179.9(2)
C49 N5 C33 N4 1.7(4)
N6 N5 C33 C34 -0.7(2)
C49 N5 C33 C34 -179.1(2)
N4 C33 C34 C37 -1.4(4)
N5 C33 C34 C37 179.4(2)
N4 C33 C34 C35 179.9(2)
N5 C33 C34 C35 0.7(2)
N5 N6 C35 C34 0.1(3)
N5 N6 C35 C36 179.8(2)
C33 C34 C35 N6 -0.5(3)
C37 C34 C35 N6 -178.8(3)
C33 C34 C35 C36 179.9(3)
C37 C34 C35 C36 1.6(5)
C32 C31 C37 C34 -0.1(3)
C30 C31 C37 C34 -179.9(2)
C32 C31 C37 C38 -176.9(2)
C30 C31 C37 C38 3.2(3)
C33 C34 C37 C31 0.8(3)
C35 C34 C37 C31 178.9(3)
C33 C34 C37 C38 177.5(2)
C35 C34 C37 C38 -4.3(4)
C31 C37 C38 C39 86.4(3)
C34 C37 C38 C39 -90.3(3)
C37 C38 C39 C40 -158.1(2)
C29 C28 C41 C42 -0.1(4)
O2 C28 C41 C42 -179.3(2)
C28 C41 C42 C43 1.1(4)
C41 C42 C43 C48 177.8(3)
C41 C42 C43 C44 -0.8(4)
C42 C43 C44 C45 178.5(2)
C48 C43 C44 C45 -0.2(4)
C42 C43 C44 C29 -0.4(4)
C48 C43 C44 C29 -179.1(2)
C28 C29 C44 C45 -177.5(2)
C30 C29 C44 C45 1.4(3)
C28 C29 C44 C43 1.4(3)
C30 C29 C44 C43 -179.8(2)
C43 C44 C45 C46 -0.5(4)
C29 C44 C45 C46 178.4(2)
C44 C45 C46 C47 1.2(4)
C45 C46 C47 C48 -1.3(5)
C46 C47 C48 C43 0.6(5)
C42 C43 C48 C47 -178.5(3)
C44 C43 C48 C47 0.1(4)
C33 N5 C49 C50 2.6(4)
N6 N5 C49 C50 -175.8(2)
C33 N5 C49 C54 -178.0(2)
N6 N5 C49 C54 3.6(3)
C54 C49 C50 C51 -0.4(4)
N5 C49 C50 C51 179.0(2)
C49 C50 C51 C52 -0.6(4)
C50 C51 C52 C53 1.2(5)
C51 C52 C53 C54 -1.0(5)
C52 C53 C54 C49 0.1(4)
C50 C49 C54 C53 0.6(4)
N5 C49 C54 C53 -178.8(2)
